data_7056330
loop_
_publ_author_name
'Chang, Yi-Xin'
'Wang, Wen-Min'
'Zhang, Ru-Xia'
'Shen, Hai-Yun'
'Zhou, Xiao-Pu'
'Wang, Ni-Ni'
'Cui, Jian-Zhong'
'Gao, Hong-Ling'

_publ_section_title
;
 Dinuclear Ln(iii) complexes constructed from an 8-hydroxyquinoline Schiff
 base derivative with different terminal groups show differing slow
 magnetic relaxation
;
_journal_name_full 'New J. Chem.'
_journal_paper_doi 10.1039/C6NJ04035G
_journal_year 2017
_chemical_formula_moiety 'C54 H42 F12 Gd2 N4 O10'
_chemical_formula_sum 'C54 H42 F12 Gd2 N4 O10'
_chemical_formula_weight 1449.41
_space_group_crystal_system triclinic
_space_group_IT_number 2
_space_group_name_Hall '-P 1'
_space_group_name_H-M_alt 'P -1'
_symmetry_space_group_name_Hall '-P 1'
_symmetry_space_group_name_H-M 'P -1'
_atom_sites_solution_hydrogens geom
_atom_sites_solution_primary direct
_audit_creation_date 2017-04-26
_audit_creation_method
;
Olex2 1.2
(compiled 2017.03.28 svn.r3405 for OlexSys, GUI svn.r5335)
;
_audit_update_record
;
2017-04-28 deposited with the CCDC.
2017-05-04 downloaded from the CCDC.
;
_cell_angle_alpha 94.7870(10)
_cell_angle_beta 117.172(4)
_cell_angle_gamma 108.494(2)
_cell_formula_units_Z 1
_cell_length_a 11.485(3)
_cell_length_b 11.837(2)
_cell_length_c 12.232(3)
_cell_measurement_reflns_used 5020
_cell_measurement_temperature 113.15
_cell_measurement_theta_max 27.5
_cell_measurement_theta_min 3.0
_cell_volume 1350.6(5)
_computing_cell_refinement 'CrystalClear-SM Expert 2.1 b42 (Rigaku, 2015)'
_computing_data_collection CrystalClear
_computing_data_reduction CrystalClear
_computing_molecular_graphics 'Olex2 (Dolomanov et al., 2009)'
_computing_publication_material 'Olex2 (Dolomanov et al., 2009)'
_computing_structure_refinement 'ShelXL (Sheldrick, 2015)'
_computing_structure_solution 'ShelXS (Sheldrick, 2008)'
_diffrn_ambient_temperature 113.15
_diffrn_measured_fraction_theta_full 0.991
_diffrn_measured_fraction_theta_max 0.981
_diffrn_measurement_device_type "'Rigaku Xtalab P200"
_diffrn_measurement_method '\w scans'
_diffrn_radiation_monochromator confocal
_diffrn_radiation_type MoK\a
_diffrn_radiation_wavelength 0.71073
_diffrn_reflns_av_R_equivalents 0.0295
_diffrn_reflns_av_unetI/netI 0.0271
_diffrn_reflns_Laue_measured_fraction_full 0.991
_diffrn_reflns_Laue_measured_fraction_max 0.981
_diffrn_reflns_limit_h_max 14
_diffrn_reflns_limit_h_min -14
_diffrn_reflns_limit_k_max 15
_diffrn_reflns_limit_k_min -15
_diffrn_reflns_limit_l_max 15
_diffrn_reflns_limit_l_min -15
_diffrn_reflns_number 17520
_diffrn_reflns_point_group_measured_fraction_full 0.991
_diffrn_reflns_point_group_measured_fraction_max 0.981
_diffrn_reflns_theta_full 25.242
_diffrn_reflns_theta_max 27.538
_diffrn_reflns_theta_min 3.008
_diffrn_standards_decay_% 0
_diffrn_standards_interval_count 0
_diffrn_standards_interval_time 0
_diffrn_standards_number 0
_exptl_absorpt_coefficient_mu 2.537
_exptl_absorpt_correction_T_max 1.000
_exptl_absorpt_correction_T_min 0.722
_exptl_absorpt_correction_type multi-scan
_exptl_absorpt_process_details 'REQAB (Rigaku, 1998)'
_exptl_crystal_colour Colorless
_exptl_crystal_density_diffrn 1.782
_exptl_crystal_density_method "'not measured'"
_exptl_crystal_description Prism
_exptl_crystal_F_000 710
_exptl_crystal_size_max 0.2
_exptl_crystal_size_mid 0.18
_exptl_crystal_size_min 0.12
_refine_diff_density_max 0.600
_refine_diff_density_min -0.510
_refine_diff_density_rms 0.073
_refine_ls_extinction_method none
_refine_ls_goodness_of_fit_ref 1.060
_refine_ls_hydrogen_treatment constr
_refine_ls_matrix_type full
_refine_ls_number_parameters 402
_refine_ls_number_reflns 6105
_refine_ls_number_restraints 42
_refine_ls_restrained_S_all 1.062
_refine_ls_R_factor_all 0.0204
_refine_ls_R_factor_gt 0.0189
_refine_ls_shift/su_max 0.002
_refine_ls_shift/su_mean 0.000
_refine_ls_structure_factor_coef Fsqd
_refine_ls_weighting_details 'w=1/[\s^2^(Fo^2^)+(0.0309P)^2^] where P=(Fo^2^+2Fc^2^)/3'
_refine_ls_weighting_scheme calc
_refine_ls_wR_factor_gt 0.0507
_refine_ls_wR_factor_ref 0.0512
_reflns_Friedel_coverage 0.000
_reflns_number_gt 5740
_reflns_number_total 6105
_reflns_threshold_expression 'I > 2\s(I)'
_cod_data_source_file c6nj04035g2.cif
_cod_data_source_block 1
_cod_database_code 7056330
_shelx_shelxl_version_number 2014/8
_shelx_space_group_comment
;
The symmetry employed for this shelxl refinement is uniquely defined
by the following loop, which should always be used as a source of
symmetry information in preference to the above space-group names.
They are only intended as comments.
;
_shelx_estimated_absorpt_t_max 0.751
_shelx_estimated_absorpt_t_min 0.631
_olex2_refinement_description
;There are disorders in the -CF3 and -CH3 groups of the ligand
1. Fixed Uiso
 At 1.2 times of:
  All C(H) groups
 At 1.5 times of:
  All C(H,H,H) groups
2. Restrained distances
 C23-F4 = C23-F5 = C23-F6 = C27-F4' = C27-F5' = C27-F6'
 1.35 with sigma of 0.01
3. Uiso/Uaniso restraints and constraints
F4 \\sim F5 \\sim F6 \\sim F4' \\sim F5' \\sim F6': within 2A with sigma of
0.01 and sigma for terminal atoms of 0.02
Uanis(F4) \\sim Ueq, Uanis(F5) \\sim Ueq, Uanis(F6) \\sim Ueq, Uanis(F4') \\sim
Ueq, Uanis(F5') \\sim Ueq, Uanis(F6') \\sim Ueq: with sigma of 0.01 and sigma
for terminal atoms of 0.02
4. Others
 Sof(F4')=Sof(F5')=Sof(F6')=Sof(H23A)=Sof(H23B)=Sof(H23C)=1-FVAR(1)
 Sof(F4)=Sof(F5)=Sof(F6)=Sof(H27A)=Sof(H27B)=Sof(H27C)=FVAR(1)
5.a Aromatic/amide H refined with riding coordinates:
 C3(H3), C4(H4), C5(H5), C7(H7), C8(H8), C10(H10), C12(H12), C13(H13),
 C15(H15), C16(H16), C20(H20), C25(H25)
5.b Idealised Me refined as rotating group:
 C17(H17A,H17B,H17C), C18(H18A,H18B,H18C), C23(H23A,H23B,H23C), C27(H27A,H27B,
 H27C)
;
_olex2_submission_special_instructions 'No special instructions were received'

loop_
_space_group_symop_operation_xyz
'x, y, z'
'-x, -y, -z'

loop_
_atom_site_label
_atom_site_type_symbol
_atom_site_fract_x
_atom_site_fract_y
_atom_site_fract_z
_atom_site_U_iso_or_equiv
_atom_site_adp_type
_atom_site_occupancy
_atom_site_site_symmetry_order
_atom_site_calc_flag
_atom_site_refinement_flags_posn
_atom_site_refinement_flags_adp
_atom_site_refinement_flags_occupancy
_atom_site_disorder_assembly
_atom_site_disorder_group
Gd1 Gd -0.09392(2) 0.03724(2) 0.08559(2) 0.01844(4) Uani 1 1 d . . . . .
F1 F 0.3478(2) 0.2683(2) 0.5187(2) 0.0921(8) Uani 1 1 d . . . . .
F2 F 0.2892(3) 0.16046(19) 0.62947(16) 0.0928(9) Uani 1 1 d . . . . .
F3 F 0.1794(2) 0.27174(19) 0.54531(18) 0.0791(7) Uani 1 1 d . . . . .
F4 F -0.4998(5) 0.0878(5) -0.3454(4) 0.0558(15) Uani 0.345(3) 1 d D U P A 1
F5 F -0.3248(6) 0.1887(5) -0.3665(5) 0.0723(19) Uani 0.345(3) 1 d D U P A 1
F6 F -0.3762(6) -0.0024(5) -0.3696(4) 0.0606(16) Uani 0.345(3) 1 d D U P A 1
F4' F 0.0507(2) 0.49096(19) 0.1685(2) 0.0436(7) Uani 0.655(3) 1 d D U P A 2
F5' F -0.1384(3) 0.5003(2) 0.0215(2) 0.0535(8) Uani 0.655(3) 1 d D U P A 2
F6' F -0.1388(3) 0.43707(19) 0.1798(3) 0.0441(7) Uani 0.655(3) 1 d D U P A 2
O1 O 0.10927(15) 0.11675(12) 0.06891(13) 0.0217(3) Uani 1 1 d . . . . .
O2 O -0.03973(17) -0.11516(13) 0.18745(14) 0.0298(3) Uani 1 1 d . . . . .
O3 O 0.06802(16) 0.12902(13) 0.30640(13) 0.0256(3) Uani 1 1 d . . . . .
O4 O -0.25055(16) 0.05268(13) -0.12041(14) 0.0267(3) Uani 1 1 d . . . . .
O5 O -0.08901(16) 0.23772(13) 0.10438(14) 0.0251(3) Uani 1 1 d . . . . .
N1 N 0.30856(18) 0.15987(15) 0.00033(16) 0.0217(3) Uani 1 1 d . . . . .
N2 N 0.28315(19) -0.03280(16) -0.16228(16) 0.0230(3) Uani 1 1 d . . . . .
C1 C 0.3202(2) 0.25493(17) 0.08072(19) 0.0224(4) Uani 1 1 d . . . . .
C2 C 0.2171(2) 0.22935(18) 0.12009(19) 0.0222(4) Uani 1 1 d . . . . .
C3 C 0.2362(2) 0.32342(19) 0.2099(2) 0.0274(4) Uani 1 1 d . . . . .
H3 H 0.1724 0.3085 0.2414 0.033 Uiso 1 1 calc R . . . .
C4 C 0.3490(3) 0.4414(2) 0.2556(2) 0.0331(5) Uani 1 1 d . . . . .
H4 H 0.3586 0.5040 0.3169 0.040 Uiso 1 1 calc R . . . .
C5 C 0.4443(2) 0.46827(19) 0.2145(2) 0.0313(5) Uani 1 1 d . . . . .
H5 H 0.5178 0.5488 0.2454 0.038 Uiso 1 1 calc R . . . .
C6 C 0.4324(2) 0.37498(18) 0.1257(2) 0.0270(4) Uani 1 1 d . . . . .
C7 C 0.5284(3) 0.3928(2) 0.0805(2) 0.0320(5) Uani 1 1 d . . . . .
H7 H 0.6049 0.4711 0.1090 0.038 Uiso 1 1 calc R . . . .
C8 C 0.5112(3) 0.2970(2) -0.0045(2) 0.0328(5) Uani 1 1 d . . . . .
H8 H 0.5727 0.3090 -0.0382 0.039 Uiso 1 1 calc R . . . .
C9 C 0.4003(2) 0.18018(19) -0.0409(2) 0.0267(4) Uani 1 1 d . . . . .
C10 C 0.3820(2) 0.07503(19) -0.1274(2) 0.0255(4) Uani 1 1 d . . . . .
H10 H 0.4454 0.0867 -0.1590 0.031 Uiso 1 1 calc R . . . .
C11 C 0.2807(2) -0.13076(19) -0.24172(19) 0.0231(4) Uani 1 1 d . . . . .
C12 C 0.4048(2) -0.1301(2) -0.2374(2) 0.0287(4) Uani 1 1 d . . . . .
H12 H 0.4945 -0.0648 -0.1783 0.034 Uiso 1 1 calc R . . . .
C13 C 0.3972(3) -0.2241(2) -0.3190(2) 0.0320(5) Uani 1 1 d . . . . .
H13 H 0.4820 -0.2210 -0.3167 0.038 Uiso 1 1 calc R . . . .
C14 C 0.2684(3) -0.3230(2) -0.4042(2) 0.0307(5) Uani 1 1 d . . . . .
C15 C 0.1470(3) -0.3246(2) -0.4039(2) 0.0321(5) Uani 1 1 d . . . . .
H15 H 0.0580 -0.3920 -0.4601 0.039 Uiso 1 1 calc R . . . .
C16 C 0.1522(2) -0.2305(2) -0.3237(2) 0.0282(4) Uani 1 1 d . . . . .
H16 H 0.0677 -0.2344 -0.3250 0.034 Uiso 1 1 calc R . . . .
C17 C 0.2602(3) -0.4243(3) -0.4937(3) 0.0445(6) Uani 1 1 d . . . . .
H17A H 0.2068 -0.4203 -0.5817 0.067 Uiso 1 1 calc GR . . . .
H17B H 0.2114 -0.5048 -0.4855 0.067 Uiso 1 1 calc GR . . . .
H17C H 0.3569 -0.4139 -0.4724 0.067 Uiso 1 1 calc GR . . . .
C18 C 0.0183(4) -0.2572(3) 0.3038(3) 0.0625(10) Uani 1 1 d . . . . .
H18A H -0.0768 -0.3086 0.2873 0.094 Uiso 1 1 calc GR . . . .
H18B H 0.0908 -0.2532 0.3893 0.094 Uiso 1 1 calc GR . . . .
H18C H 0.0349 -0.2935 0.2401 0.094 Uiso 1 1 calc GR . . . .
C19 C 0.0276(3) -0.1269(2) 0.2955(2) 0.0358(5) Uani 1 1 d . . . . .
C20 C 0.1153(3) -0.0262(2) 0.4079(2) 0.0438(7) Uani 1 1 d . . . . .
H20 H 0.1648 -0.0413 0.4881 0.053 Uiso 1 1 calc R . . . .
C21 C 0.1296(3) 0.0915(2) 0.4023(2) 0.0318(5) Uani 1 1 d . . . . .
C22 C 0.2366(3) 0.1971(3) 0.5252(2) 0.0480(7) Uani 1 1 d . . . . .
C23 C -0.3692(3) 0.1017(2) -0.3142(2) 0.0368(5) Uani 1 1 d D . . . .
H23A H -0.3337 0.0569 -0.3540 0.055 Uiso 0.655(3) 1 calc GR . P A 2
H23B H -0.3687 0.1764 -0.3432 0.055 Uiso 0.655(3) 1 calc GR . P A 2
H23C H -0.4669 0.0485 -0.3384 0.055 Uiso 0.655(3) 1 calc GR . P A 2
C24 C -0.2732(2) 0.1378(2) -0.1694(2) 0.0272(4) Uani 1 1 d . . . . .
C25 C -0.2218(3) 0.2611(2) -0.1016(2) 0.0304(5) Uani 1 1 d . . . . .
H25 H -0.2468 0.3187 -0.1473 0.036 Uiso 1 1 calc R . . . .
C26 C -0.1354(2) 0.30115(19) 0.0307(2) 0.0264(4) Uani 1 1 d . . . . .
C27 C -0.0905(3) 0.4343(2) 0.0983(2) 0.0329(5) Uani 1 1 d D . . . .
H27A H -0.1097 0.4358 0.1685 0.049 Uiso 0.345(3) 1 calc GR . P A 1
H27B H -0.1446 0.4729 0.0376 0.049 Uiso 0.345(3) 1 calc GR . P A 1
H27C H 0.0119 0.4802 0.1323 0.049 Uiso 0.345(3) 1 calc GR . P A 1

loop_
_atom_site_aniso_label
_atom_site_aniso_U_11
_atom_site_aniso_U_22
_atom_site_aniso_U_33
_atom_site_aniso_U_23
_atom_site_aniso_U_13
_atom_site_aniso_U_12
Gd1 0.01752(6) 0.01552(5) 0.01813(6) 0.00017(4) 0.00870(4) 0.00348(4)
F1 0.0635(14) 0.0830(15) 0.0571(12) -0.0188(11) 0.0131(11) -0.0193(11)
F2 0.131(2) 0.0613(12) 0.0279(9) 0.0026(8) -0.0031(11) 0.0404(13)
F3 0.0899(16) 0.0632(12) 0.0474(10) -0.0185(9) 0.0070(11) 0.0391(12)
F4 0.035(3) 0.085(4) 0.039(3) 0.020(2) 0.011(2) 0.025(3)
F5 0.073(4) 0.082(4) 0.039(3) 0.030(3) 0.026(3) 0.004(3)
F6 0.071(4) 0.074(4) 0.027(2) 0.005(2) 0.015(2) 0.036(3)
F4' 0.0344(13) 0.0214(10) 0.0597(16) -0.0017(9) 0.0192(12) 0.0040(9)
F5' 0.087(2) 0.0313(12) 0.0384(13) 0.0121(10) 0.0219(14) 0.0348(13)
F6' 0.0627(17) 0.0278(11) 0.0559(14) 0.0039(9) 0.0440(13) 0.0155(10)
O1 0.0179(7) 0.0178(6) 0.0218(7) -0.0020(5) 0.0096(6) 0.0010(5)
O2 0.0352(9) 0.0223(7) 0.0238(7) 0.0037(6) 0.0102(7) 0.0101(6)
O3 0.0259(8) 0.0225(7) 0.0212(7) 0.0011(5) 0.0082(6) 0.0084(6)
O4 0.0251(8) 0.0237(7) 0.0234(7) 0.0029(6) 0.0093(6) 0.0064(6)
O5 0.0261(8) 0.0217(7) 0.0254(7) 0.0035(6) 0.0128(7) 0.0083(6)
N1 0.0193(8) 0.0204(8) 0.0218(8) 0.0023(6) 0.0105(7) 0.0048(7)
N2 0.0221(9) 0.0249(8) 0.0206(8) 0.0044(6) 0.0106(7) 0.0085(7)
C1 0.0208(10) 0.0181(9) 0.0205(9) 0.0002(7) 0.0090(8) 0.0023(8)
C2 0.0200(10) 0.0187(9) 0.0223(9) 0.0008(7) 0.0097(8) 0.0039(8)
C3 0.0233(11) 0.0225(10) 0.0296(11) -0.0023(8) 0.0144(9) 0.0022(8)
C4 0.0318(12) 0.0227(10) 0.0338(12) -0.0071(9) 0.0160(11) 0.0029(9)
C5 0.0271(11) 0.0189(9) 0.0345(12) -0.0039(8) 0.0142(10) -0.0014(8)
C6 0.0243(11) 0.0202(9) 0.0275(10) 0.0016(8) 0.0120(9) 0.0016(8)
C7 0.0283(12) 0.0227(10) 0.0356(12) 0.0010(9) 0.0179(10) -0.0014(9)
C8 0.0298(12) 0.0277(11) 0.0378(12) 0.0028(9) 0.0230(11) 0.0006(9)
C9 0.0261(11) 0.0242(10) 0.0257(10) 0.0022(8) 0.0147(9) 0.0043(8)
C10 0.0238(11) 0.0286(10) 0.0250(10) 0.0053(8) 0.0157(9) 0.0070(8)
C11 0.0255(11) 0.0269(10) 0.0210(9) 0.0075(8) 0.0138(9) 0.0121(8)
C12 0.0261(11) 0.0312(11) 0.0297(11) 0.0083(9) 0.0143(10) 0.0122(9)
C13 0.0328(12) 0.0388(12) 0.0370(12) 0.0129(10) 0.0220(11) 0.0220(10)
C14 0.0405(13) 0.0337(11) 0.0279(11) 0.0102(9) 0.0198(11) 0.0227(10)
C15 0.0321(12) 0.0288(11) 0.0301(11) -0.0002(9) 0.0145(10) 0.0102(9)
C16 0.0266(11) 0.0294(10) 0.0287(11) 0.0023(8) 0.0159(10) 0.0101(9)
C17 0.0545(17) 0.0451(14) 0.0431(14) 0.0045(12) 0.0272(14) 0.0293(13)
C18 0.105(3) 0.0410(15) 0.0357(15) 0.0139(12) 0.0286(18) 0.0322(18)
C19 0.0494(15) 0.0299(11) 0.0289(12) 0.0081(9) 0.0193(12) 0.0177(11)
C20 0.0631(19) 0.0372(13) 0.0226(12) 0.0070(10) 0.0118(13) 0.0258(13)
C21 0.0349(13) 0.0313(11) 0.0215(10) 0.0007(8) 0.0094(10) 0.0135(10)
C22 0.0550(18) 0.0379(14) 0.0265(12) -0.0015(10) 0.0031(13) 0.0197(13)
C23 0.0389(14) 0.0409(13) 0.0264(11) 0.0093(10) 0.0146(11) 0.0142(11)
C24 0.0229(11) 0.0323(11) 0.0268(11) 0.0071(9) 0.0145(9) 0.0089(9)
C25 0.0354(13) 0.0291(11) 0.0304(11) 0.0114(9) 0.0171(10) 0.0161(10)
C26 0.0271(11) 0.0238(10) 0.0320(11) 0.0063(8) 0.0185(10) 0.0096(8)
C27 0.0408(14) 0.0258(10) 0.0349(12) 0.0081(9) 0.0204(11) 0.0149(10)

loop_
_atom_type_symbol
_atom_type_description
_atom_type_scat_dispersion_real
_atom_type_scat_dispersion_imag
_atom_type_scat_source
C C 0.0033 0.0016 'International Tables Vol C Tables 4.2.6.8 and 6.1.1.4'
H H 0.0000 0.0000 'International Tables Vol C Tables 4.2.6.8 and 6.1.1.4'
F F 0.0171 0.0103 'International Tables Vol C Tables 4.2.6.8 and 6.1.1.4'
Gd Gd -0.1653 3.9035 'International Tables Vol C Tables 4.2.6.8 and 6.1.1.4'
N N 0.0061 0.0033 'International Tables Vol C Tables 4.2.6.8 and 6.1.1.4'
O O 0.0106 0.0060 'International Tables Vol C Tables 4.2.6.8 and 6.1.1.4'

loop_
_geom_angle_atom_site_label_1
_geom_angle_atom_site_label_2
_geom_angle_atom_site_label_3
_geom_angle
_geom_angle_site_symmetry_1
_geom_angle_site_symmetry_3
O1 Gd1 Gd1 36.55(3) . 2
O1 Gd1 Gd1 35.10(3) 2 2
O1 Gd1 O1 71.65(5) . 2
O1 Gd1 O2 97.80(5) . .
O1 Gd1 O3 84.23(5) . .
O1 Gd1 O4 94.00(5) . .
O1 Gd1 O5 86.57(5) . .
O1 Gd1 N1 66.73(5) 2 2
O1 Gd1 N1 138.28(5) . 2
O1 Gd1 N2 129.90(5) 2 2
O1 Gd1 N2 158.33(5) . 2
O2 Gd1 Gd1 84.46(4) . 2
O2 Gd1 O1 73.45(5) . 2
O2 Gd1 O3 70.28(5) . .
O2 Gd1 O4 139.54(5) . .
O2 Gd1 N1 68.01(6) . 2
O2 Gd1 N2 91.83(6) . 2
O3 Gd1 Gd1 111.39(4) . 2
O3 Gd1 O1 132.71(5) . 2
O3 Gd1 O4 149.71(5) . .
O3 Gd1 N1 122.72(5) . 2
O3 Gd1 N2 80.82(6) . 2
O4 Gd1 Gd1 82.45(4) . 2
O4 Gd1 O1 73.93(5) . 2
O4 Gd1 N1 77.51(5) . 2
O4 Gd1 N2 91.09(6) . 2
O5 Gd1 Gd1 114.88(4) . 2
O5 Gd1 O1 136.75(5) . 2
O5 Gd1 O2 148.20(5) . .
O5 Gd1 O3 78.92(5) . .
O5 Gd1 O4 70.79(5) . .
O5 Gd1 N1 126.60(6) . 2
O5 Gd1 N2 75.26(5) . 2
N1 Gd1 Gd1 101.79(4) 2 2
N1 Gd1 N2 63.38(5) 2 2
N2 Gd1 Gd1 164.91(4) 2 2
Gd1 O1 Gd1 108.35(5) . 2
C2 O1 Gd1 119.79(12) . 2
C2 O1 Gd1 131.60(12) . .
C19 O2 Gd1 140.30(15) . .
C21 O3 Gd1 135.87(14) . .
C24 O4 Gd1 136.53(14) . .
C26 O5 Gd1 137.41(14) . .
C1 N1 Gd1 117.19(13) . 2
C9 N1 Gd1 122.94(13) . 2
C9 N1 C1 119.32(17) . .
C10 N2 Gd1 113.53(14) . 2
C10 N2 C11 117.31(18) . .
C11 N2 Gd1 129.00(13) . 2
N1 C1 C2 117.30(17) . .
N1 C1 C6 121.36(19) . .
C2 C1 C6 121.33(18) . .
O1 C2 C1 118.65(17) . .
O1 C2 C3 124.25(19) . .
C3 C2 C1 117.10(18) . .
C2 C3 H3 119.5 . .
C2 C3 C4 121.1(2) . .
C4 C3 H3 119.5 . .
C3 C4 H4 118.9 . .
C5 C4 C3 122.2(2) . .
C5 C4 H4 118.9 . .
C4 C5 H5 120.4 . .
C4 C5 C6 119.14(19) . .
C6 C5 H5 120.4 . .
C5 C6 C1 119.0(2) . .
C5 C6 C7 123.30(19) . .
C7 C6 C1 117.63(19) . .
C6 C7 H7 120.0 . .
C8 C7 C6 120.0(2) . .
C8 C7 H7 120.0 . .
C7 C8 H8 120.6 . .
C7 C8 C9 118.8(2) . .
C9 C8 H8 120.6 . .
N1 C9 C8 122.8(2) . .
N1 C9 C10 116.80(18) . .
C8 C9 C10 120.4(2) . .
N2 C10 C9 122.34(19) . .
N2 C10 H10 118.8 . .
C9 C10 H10 118.8 . .
C12 C11 N2 121.98(19) . .
C16 C11 N2 119.24(19) . .
C16 C11 C12 118.8(2) . .
C11 C12 H12 119.9 . .
C13 C12 C11 120.2(2) . .
C13 C12 H12 119.9 . .
C12 C13 H13 119.2 . .
C12 C13 C14 121.5(2) . .
C14 C13 H13 119.2 . .
C13 C14 C17 121.5(2) . .
C15 C14 C13 117.5(2) . .
C15 C14 C17 121.0(2) . .
C14 C15 H15 119.1 . .
C16 C15 C14 121.8(2) . .
C16 C15 H15 119.1 . .
C11 C16 C15 120.1(2) . .
C11 C16 H16 119.9 . .
C15 C16 H16 119.9 . .
C14 C17 H17A 109.5 . .
C14 C17 H17B 109.5 . .
C14 C17 H17C 109.5 . .
H17A C17 H17B 109.5 . .
H17A C17 H17C 109.5 . .
H17B C17 H17C 109.5 . .
H18A C18 H18B 109.5 . .
H18A C18 H18C 109.5 . .
H18B C18 H18C 109.5 . .
C19 C18 H18A 109.5 . .
C19 C18 H18B 109.5 . .
C19 C18 H18C 109.5 . .
O2 C19 C18 116.4(2) . .
O2 C19 C20 123.6(2) . .
C20 C19 C18 120.0(2) . .
C19 C20 H20 119.5 . .
C21 C20 C19 121.1(2) . .
C21 C20 H20 119.5 . .
O3 C21 C20 128.7(2) . .
O3 C21 C22 113.0(2) . .
C20 C21 C22 118.3(2) . .
F1 C22 C21 111.2(2) . .
F2 C22 F1 106.4(3) . .
F2 C22 F3 106.6(3) . .
F2 C22 C21 114.5(2) . .
F3 C22 F1 105.6(3) . .
F3 C22 C21 112.0(2) . .
F4 C23 F5 106.3(4) . .
F4 C23 F6 108.0(4) . .
F4 C23 C24 110.3(3) . .
F5 C23 C24 112.4(3) . .
F6 C23 F5 107.3(4) . .
F6 C23 C24 112.3(3) . .
H23A C23 H23B 109.5 . .
H23A C23 H23C 109.5 . .
H23B C23 H23C 109.5 . .
C24 C23 H23A 109.5 . .
C24 C23 H23B 109.5 . .
C24 C23 H23C 109.5 . .
O4 C24 C23 116.4(2) . .
O4 C24 C25 125.3(2) . .
C25 C24 C23 118.2(2) . .
C24 C25 H25 119.1 . .
C26 C25 C24 121.9(2) . .
C26 C25 H25 119.1 . .
O5 C26 C25 126.8(2) . .
O5 C26 C27 114.29(19) . .
C25 C26 C27 118.9(2) . .
F4' C27 F6' 106.3(2) . .
F4' C27 C26 110.6(2) . .
F5' C27 F4' 108.6(2) . .
F5' C27 F6' 106.9(2) . .
F5' C27 C26 114.2(2) . .
F6' C27 C26 110.02(19) . .
C26 C27 H27A 109.5 . .
C26 C27 H27B 109.5 . .
C26 C27 H27C 109.5 . .
H27A C27 H27B 109.5 . .
H27A C27 H27C 109.5 . .
H27B C27 H27C 109.5 . .

loop_
_geom_bond_atom_site_label_1
_geom_bond_atom_site_label_2
_geom_bond_distance
_geom_bond_site_symmetry_2
Gd1 Gd1 3.8523(7) 2
Gd1 O1 2.4171(14) 2
Gd1 O1 2.3339(15) .
Gd1 O2 2.3609(15) .
Gd1 O3 2.3612(15) .
Gd1 O4 2.4008(15) .
Gd1 O5 2.3451(14) .
Gd1 N1 2.4901(17) 2
Gd1 N2 2.7209(18) 2
F1 C22 1.331(4) .
F2 C22 1.317(3) .
F3 C22 1.323(4) .
F4 C23 1.315(5) .
F5 C23 1.344(5) .
F6 C23 1.316(5) .
F4' C27 1.326(3) .
F5' C27 1.310(3) .
F6' C27 1.347(3) .
O1 Gd1 2.4170(14) 2
O1 C2 1.345(2) .
O2 C19 1.237(3) .
O3 C21 1.266(3) .
O4 C24 1.251(3) .
O5 C26 1.260(3) .
N1 Gd1 2.4901(17) 2
N1 C1 1.361(3) .
N1 C9 1.329(3) .
N2 Gd1 2.7210(18) 2
N2 C10 1.283(3) .
N2 C11 1.434(3) .
C1 C2 1.429(3) .
C1 C6 1.429(3) .
C2 C3 1.385(3) .
C3 H3 0.9500 .
C3 C4 1.415(3) .
C4 H4 0.9500 .
C4 C5 1.364(3) .
C5 H5 0.9500 .
C5 C6 1.409(3) .
C6 C7 1.412(3) .
C7 H7 0.9500 .
C7 C8 1.371(3) .
C8 H8 0.9500 .
C8 C9 1.412(3) .
C9 C10 1.457(3) .
C10 H10 0.9500 .
C11 C12 1.399(3) .
C11 C16 1.386(3) .
C12 H12 0.9500 .
C12 C13 1.384(3) .
C13 H13 0.9500 .
C13 C14 1.391(3) .
C14 C15 1.390(3) .
C14 C17 1.504(3) .
C15 H15 0.9500 .
C15 C16 1.389(3) .
C16 H16 0.9500 .
C17 H17A 0.9800 .
C17 H17B 0.9800 .
C17 H17C 0.9800 .
C18 H18A 0.9800 .
C18 H18B 0.9800 .
C18 H18C 0.9800 .
C18 C19 1.527(4) .
C19 C20 1.423(3) .
C20 H20 0.9500 .
C20 C21 1.362(3) .
C21 C22 1.535(3) .
C23 H23A 0.9800 .
C23 H23B 0.9800 .
C23 H23C 0.9800 .
C23 C24 1.525(3) .
C24 C25 1.404(3) .
C25 H25 0.9500 .
C25 C26 1.391(3) .
C26 C27 1.520(3) .
C27 H27A 0.9800 .
C27 H27B 0.9800 .
C27 H27C 0.9800 .

loop_
_geom_torsion_atom_site_label_1
_geom_torsion_atom_site_label_2
_geom_torsion_atom_site_label_3
_geom_torsion_atom_site_label_4
_geom_torsion
_geom_torsion_site_symmetry_1
Gd1 O1 C2 C1 -173.08(13) .
Gd1 O1 C2 C1 0.3(2) 2
Gd1 O1 C2 C3 7.2(3) .
Gd1 O1 C2 C3 -179.41(17) 2
Gd1 O2 C19 C18 177.2(2) .
Gd1 O2 C19 C20 -5.5(5) .
Gd1 O3 C21 C20 -2.9(4) .
Gd1 O3 C21 C22 175.21(17) .
Gd1 O4 C24 C23 169.60(15) .
Gd1 O4 C24 C25 -12.8(4) .
Gd1 O5 C26 C25 4.4(4) .
Gd1 O5 C26 C27 -176.21(14) .
Gd1 N1 C1 C2 6.9(2) 2
Gd1 N1 C1 C6 -174.21(16) 2
Gd1 N1 C9 C8 171.51(18) 2
Gd1 N1 C9 C10 -8.4(3) 2
Gd1 N2 C10 C9 7.7(3) 2
Gd1 N2 C11 C12 -156.91(15) 2
Gd1 N2 C11 C16 21.9(3) 2
F4 C23 C24 O4 99.7(3) .
F4 C23 C24 C25 -78.1(4) .
F5 C23 C24 O4 -141.8(4) .
F5 C23 C24 C25 40.4(4) .
F6 C23 C24 O4 -20.8(4) .
F6 C23 C24 C25 161.4(4) .
O1 C2 C3 C4 -177.3(2) .
O2 C19 C20 C21 0.3(5) .
O3 C21 C22 F1 -67.4(3) .
O3 C21 C22 F2 172.0(3) .
O3 C21 C22 F3 50.5(3) .
O4 C24 C25 C26 1.5(4) .
O5 C26 C27 F4' 57.0(3) .
O5 C26 C27 F5' 179.8(2) .
O5 C26 C27 F6' -60.1(3) .
N1 C1 C2 O1 -4.9(3) .
N1 C1 C2 C3 174.85(19) .
N1 C1 C6 C5 -176.4(2) .
N1 C1 C6 C7 2.0(3) .
N1 C9 C10 N2 -0.5(3) .
N2 C11 C12 C13 -177.61(19) .
N2 C11 C16 C15 178.2(2) .
C1 N1 C9 C8 0.3(3) .
C1 N1 C9 C10 -179.63(19) .
C1 C2 C3 C4 3.0(3) .
C1 C6 C7 C8 0.6(4) .
C2 C1 C6 C5 2.5(3) .
C2 C1 C6 C7 -179.1(2) .
C2 C3 C4 C5 -0.4(4) .
C3 C4 C5 C6 -1.4(4) .
C4 C5 C6 C1 0.3(4) .
C4 C5 C6 C7 -178.0(2) .
C5 C6 C7 C8 179.0(2) .
C6 C1 C2 O1 176.21(19) .
C6 C1 C2 C3 -4.1(3) .
C6 C7 C8 C9 -2.7(4) .
C7 C8 C9 N1 2.3(4) .
C7 C8 C9 C10 -177.7(2) .
C8 C9 C10 N2 179.6(2) .
C9 N1 C1 C2 178.6(2) .
C9 N1 C1 C6 -2.5(3) .
C10 N2 C11 C12 28.0(3) .
C10 N2 C11 C16 -153.3(2) .
C11 N2 C10 C9 -176.5(2) .
C11 C12 C13 C14 -1.9(3) .
C12 C11 C16 C15 -2.9(3) .
C12 C13 C14 C15 -0.5(3) .
C12 C13 C14 C17 179.3(2) .
C13 C14 C15 C16 1.1(3) .
C14 C15 C16 C11 0.6(4) .
C16 C11 C12 C13 3.6(3) .
C17 C14 C15 C16 -178.6(2) .
C18 C19 C20 C21 177.5(3) .
C19 C20 C21 O3 3.6(5) .
C19 C20 C21 C22 -174.4(3) .
C20 C21 C22 F1 110.9(3) .
C20 C21 C22 F2 -9.7(4) .
C20 C21 C22 F3 -131.2(3) .
C23 C24 C25 C26 179.1(2) .
C24 C25 C26 O5 2.7(4) .
C24 C25 C26 C27 -176.7(2) .
C25 C26 C27 F4' -123.6(2) .
C25 C26 C27 F5' -0.8(3) .
C25 C26 C27 F6' 119.4(3) .
